data_4128797
loop_
_publ_author_name
'Boyko, Yaroslav D.'
'Huck, Christopher J.'
'Sarlah, David'

_publ_section_title
;
 Total Synthesis of Isomalabaricane Triterpenoids.
;
_journal_issue 36
_journal_name_full 'Journal of the American Chemical Society'
_journal_page_first 14131
_journal_page_last 14135
_journal_paper_doi 10.1021/jacs.9b08487
_journal_volume 141
_journal_year 2019
_chemical_formula_moiety 'C31 H54 O3 Si'
_chemical_formula_sum 'C31 H54 O3 Si'
_chemical_formula_weight 502.83
_chemical_name_systematic
'rel-(R)-1-((4aR,6S,8aS)-2,5,5,8a-tetramethyl-6-((triisopropylsilyl)oxy)-3,4,4a,5,6,7,8,8a-octahydronaphthalen-1-yl)prop-2-yn-1-yl pivalate'
_space_group_crystal_system monoclinic
_space_group_IT_number 14
_space_group_name_Hall '-P 2yn'
_space_group_name_H-M_alt 'P 1 21/n 1'
_atom_sites_solution_hydrogens mixed
_atom_sites_solution_primary dual
_audit_creation_date 2019-06-06
_audit_creation_method
;
Olex2 1.2
(compiled 2018.05.29 svn.r3508 for OlexSys, GUI svn.r5506)
;
_audit_update_record
;
2019-06-06 deposited with the CCDC.	2019-08-06 downloaded from the CCDC.
;
_cell_angle_alpha 90
_cell_angle_beta 93.0050(10)
_cell_angle_gamma 90
_cell_formula_units_Z 4
_cell_length_a 7.2188(3)
_cell_length_b 10.7692(4)
_cell_length_c 39.2149(14)
_cell_measurement_reflns_used 23397
_cell_measurement_temperature 100
_cell_measurement_theta_max 25.36
_cell_measurement_theta_min 2.45
_cell_volume 3044.4(2)
_computing_cell_refinement 'SAINT V8.38A (?, 2016)'
_computing_data_reduction 'SAINT V8.38A (?, 2016)'
_computing_molecular_graphics 'Olex2 (Dolomanov et al., 2009)'
_computing_publication_material 'Olex2 (Dolomanov et al., 2009)'
_computing_structure_refinement 'XL (Sheldrick, 2008)'
_computing_structure_solution 'XT (Sheldrick, 2015)'
_diffrn_ambient_temperature 100.0
_diffrn_detector 'Bruker Photon II area detector'
_diffrn_detector_type 'charge integrated pixel array'
_diffrn_measured_fraction_theta_full 0.999
_diffrn_measured_fraction_theta_max 0.981
_diffrn_measurement_device 'kappa diffractometer'
_diffrn_measurement_device_type 'Mo Bruker D8 Venture/Photon II'
_diffrn_measurement_method 'profile data from \f and \w scans'
_diffrn_radiation_monochromator 'multilayer mirrors'
_diffrn_radiation_probe x-ray
_diffrn_radiation_type MoK\a
_diffrn_radiation_wavelength 0.71073
_diffrn_reflns_av_R_equivalents 0.0804
_diffrn_reflns_av_unetI/netI 0.0377
_diffrn_reflns_Laue_measured_fraction_full 0.999
_diffrn_reflns_Laue_measured_fraction_max 0.981
_diffrn_reflns_limit_h_max 8
_diffrn_reflns_limit_h_min -8
_diffrn_reflns_limit_k_max 12
_diffrn_reflns_limit_k_min -12
_diffrn_reflns_limit_l_max 47
_diffrn_reflns_limit_l_min -47
_diffrn_reflns_number 68461
_diffrn_reflns_point_group_measured_fraction_full 0.999
_diffrn_reflns_point_group_measured_fraction_max 0.981
_diffrn_reflns_theta_full 25.242
_diffrn_reflns_theta_max 25.356
_diffrn_reflns_theta_min 2.158
_diffrn_source 'microfocus sealed X-ray tube'
_diffrn_source_target Mo
_diffrn_source_type 'Incoatec I\ms'
_diffrn_standards_number 0
_exptl_absorpt_coefficient_mu 0.105
_exptl_absorpt_correction_T_max 0.7452
_exptl_absorpt_correction_T_min 0.4636
_exptl_absorpt_correction_type multi-scan
_exptl_absorpt_process_details
'SADABS-2016/2 (Bruker,2016/2) was used for absorption correction. wR2(int) was 0.1658 before and 0.0979 after correction. The Ratio of minimum to maximum transmission is 0.6221. The \l/2 correction factor is Not present.'
_exptl_crystal_colour 'clear colourless'
_exptl_crystal_colour_lustre clear
_exptl_crystal_colour_primary colourless
_exptl_crystal_density_diffrn 1.097
_exptl_crystal_description needle
_exptl_crystal_F_000 1112
_exptl_crystal_recrystallization_method 'Crystallized from acetonitrile'
_exptl_crystal_size_max 0.684
_exptl_crystal_size_mid 0.152
_exptl_crystal_size_min 0.116
_refine_diff_density_max 0.578
_refine_diff_density_min -0.455
_refine_diff_density_rms 0.115
_refine_ls_extinction_method none
_refine_ls_goodness_of_fit_ref 1.108
_refine_ls_hydrogen_treatment mixed
_refine_ls_matrix_type full
_refine_ls_number_parameters 421
_refine_ls_number_reflns 5658
_refine_ls_number_restraints 117
_refine_ls_restrained_S_all 1.151
_refine_ls_R_factor_all 0.0688
_refine_ls_R_factor_gt 0.0607
_refine_ls_shift/su_max 0.000
_refine_ls_shift/su_mean 0.000
_refine_ls_structure_factor_coef Fsqd
_refine_ls_weighting_details 'w=1/[\s^2^(Fo^2^)+(0.0767P)^2^+4.7225P] where P=(Fo^2^+2Fc^2^)/3'
_refine_ls_weighting_scheme calc
_refine_ls_wR_factor_gt 0.1733
_refine_ls_wR_factor_ref 0.1823
_reflns_Friedel_coverage 0.000
_reflns_number_gt 5058
_reflns_number_total 5658
_reflns_threshold_expression 'I > 2\s(I)'
_cod_data_source_file ja9b08487_si_002.cif
_cod_data_source_block dd81u_0m
_cod_database_code 4128797
_shelx_shelxl_version_number 2014/7
_shelx_space_group_comment
;
The symmetry employed for this shelxl refinement is uniquely defined
by the following loop, which should always be used as a source of
symmetry information in preference to the above space-group names.
They are only intended as comments.
;
_shelx_estimated_absorpt_t_max 0.988
_shelx_estimated_absorpt_t_min 0.932
_olex2_refinement_description
;
1. Twinned data refinement
 Scales: 0.9610(7)
 0.0390(7)
2. Fixed Uiso
 At 1.2 times of:
  All C(H) groups, All C(H,H) groups
 At 1.5 times of:
  All C(H,H,H) groups, All C(H,H,H,H) groups
3. Restrained distances
 Si1-C26B \\sim Si1-C23A \\sim Si1-C23B \\sim Si1-C29A \\sim Si1-C29B \\sim
Si1-C26A
 with sigma of 0.01
 C24A-C23A \\sim C25A-C23A \\sim C23B-C24B \\sim C25B-C23B \\sim C29A-C31A
\\sim C30A-C29A \\sim C31B-
 C29B \\sim C30B-C29B \\sim C26A-C28A \\sim C27A-C26A \\sim C28B-C26B \\sim
C26B-C27B
 with sigma of 0.01
4. Uiso/Uaniso restraints and constraints
C27A \\sim C28B: within 2A with sigma of 0.01 and sigma for terminal atoms of
0.02
C28A \\sim C30B: within 2A with sigma of 0.01 and sigma for terminal atoms of
0.02
C30A \\sim C31B: within 2A with sigma of 0.01 and sigma for terminal atoms of
0.02
C25B \\sim C31A: within 2A with sigma of 0.01 and sigma for terminal atoms of
0.02
C24A \\sim C24B: within 2A with sigma of 0.01 and sigma for terminal atoms of
0.02
C25A \\sim C27B: within 2A with sigma of 0.01 and sigma for terminal atoms of
0.02
5. Others
 Sof(C23B)=Sof(H23B)=Sof(C24B)=Sof(H24D)=Sof(H24E)=Sof(H24F)=Sof(C25B)=
 Sof(H25D)=Sof(H25E)=Sof(H25F)=Sof(C26B)=Sof(H26B)=Sof(C27B)=Sof(H27D)=
 Sof(H27E)=Sof(H27F)=Sof(C28B)=Sof(H28D)=Sof(H28E)=Sof(H28F)=Sof(C29B)=
 Sof(H29B)=Sof(C30B)=Sof(H30D)=Sof(H30E)=Sof(H30F)=Sof(C31B)=Sof(H31D)=
 Sof(H31E)=Sof(H31F)=1-FVAR(1)
 Sof(C23A)=Sof(H23A)=Sof(C24A)=Sof(H24A)=Sof(H24B)=Sof(H24C)=Sof(C25A)=
 Sof(H25A)=Sof(H25B)=Sof(H25C)=Sof(C26A)=Sof(H26A)=Sof(C27A)=Sof(H27A)=
 Sof(H27B)=Sof(H27C)=Sof(C28A)=Sof(H28A)=Sof(H28B)=Sof(H28C)=Sof(C29A)=
 Sof(H29A)=Sof(C30A)=Sof(H30A)=Sof(H30B)=Sof(H30C)=Sof(C31A)=Sof(H31A)=
 Sof(H31B)=Sof(H31C)=FVAR(1)
6.a Ternary CH refined with riding coordinates:
 C3(H3), C5(H5), C11(H11), C23A(H23A), C23B(H23B), C26A(H26A), C26B(H26B),
 C29A(H29A), C29B(H29B)
6.b Secondary CH2 refined with riding coordinates:
 C1(H1A,H1B), C2(H2A,H2B), C6(H6A,H6B), C7(H7A,H7B)
6.c Idealised Me refined as rotating group:
 C16(H16A,H16B,H16C), C17(H17A,H17B,H17C), C18(H18A,H18B,H18C), C19(H19A,H19B,
 H19C), C20(H20A,H20B,H20C), C21(H21A,H21B,H21C), C22(H22A,H22B,H22C),
 C24A(H24A,H24B,H24C), C24B(H24D,H24E,H24F), C25A(H25A,H25B,H25C), C25B(H25D,
 H25E,H25F), C27A(H27A,H27B,H27C), C27B(H27D,H27E,H27F), C28A(H28A,H28B,H28C),
 C28B(H28D,H28E,H28F), C30A(H30A,H30B,H30C), C30B(H30D,H30E,H30F), C31A(H31A,
 H31B,H31C), C31B(H31D,H31E,H31F)
;
_olex2_date_sample_data_collection 2019-04-10
_olex2_date_sample_submission 2019-04-09
_olex2_exptl_crystal_mounting_method
'Mounted on a Cryoloop (Hampton research) in Krytox oil with (1 -5 5)  face rougly perpendicular to the spindle axis'
_olex2_submission_original_sample_id dd81u
_olex2_submission_special_instructions 'No special instructions were received'

loop_
_space_group_symop_operation_xyz
'x, y, z'
'-x+1/2, y+1/2, -z+1/2'
'-x, -y, -z'
'x-1/2, -y-1/2, z-1/2'

loop_
_atom_site_label
_atom_site_type_symbol
_atom_site_fract_x
_atom_site_fract_y
_atom_site_fract_z
_atom_site_U_iso_or_equiv
_atom_site_adp_type
_atom_site_occupancy
_atom_site_site_symmetry_order
_atom_site_calc_flag
_atom_site_refinement_flags_posn
_atom_site_refinement_flags_adp
_atom_site_refinement_flags_occupancy
_atom_site_disorder_assembly
_atom_site_disorder_group
Si1 Si 0.60866(11) 0.23953(7) 0.31344(2) 0.0230(2) Uani 1 1 d D . . . .
O1 O 0.5881(3) 0.38823(19) 0.32137(5) 0.0272(5) Uani 1 1 d . . . . .
C1 C 0.7299(4) 0.5804(3) 0.39905(7) 0.0219(6) Uani 1 1 d . . . . .
H1A H 0.8547 0.6042 0.4085 0.026 Uiso 1 1 calc R . . . .
H1B H 0.6687 0.5314 0.4166 0.026 Uiso 1 1 calc R . . . .
O2 O 0.6878(3) 0.72058(17) 0.48128(5) 0.0214(4) Uani 1 1 d . . . . .
C2 C 0.7502(4) 0.4995(3) 0.36716(7) 0.0245(6) Uani 1 1 d . . . . .
H2A H 0.8195 0.5463 0.3502 0.029 Uiso 1 1 calc R . . . .
H2B H 0.8226 0.4242 0.3735 0.029 Uiso 1 1 calc R . . . .
O3 O 0.9867(3) 0.73143(18) 0.50046(5) 0.0246(4) Uani 1 1 d . . . . .
C3 C 0.5632(4) 0.4616(3) 0.35117(7) 0.0230(6) Uani 1 1 d . . . . .
H3 H 0.4986 0.4095 0.3680 0.028 Uiso 1 1 calc R . . . .
C4 C 0.4373(4) 0.5727(3) 0.34123(6) 0.0235(6) Uani 1 1 d . . . . .
C5 C 0.4282(4) 0.6566(3) 0.37339(6) 0.0212(6) Uani 1 1 d . . . . .
H5 H 0.3709 0.6025 0.3907 0.025 Uiso 1 1 calc R . . . .
C6 C 0.2956(4) 0.7672(3) 0.36906(7) 0.0257(6) Uani 1 1 d . . . . .
H6A H 0.3563 0.8354 0.3569 0.031 Uiso 1 1 calc R . . . .
H6B H 0.1825 0.7422 0.3554 0.031 Uiso 1 1 calc R . . . .
C7 C 0.2442(4) 0.8110(3) 0.40414(7) 0.0263(6) Uani 1 1 d . . . . .
H7A H 0.1851 0.8937 0.4019 0.032 Uiso 1 1 calc R . . . .
H7B H 0.1517 0.7530 0.4130 0.032 Uiso 1 1 calc R . . . .
C8 C 0.4071(4) 0.8195(2) 0.42965(7) 0.0216(6) Uani 1 1 d . . . . .
C9 C 0.5726(4) 0.7690(2) 0.42406(6) 0.0190(5) Uani 1 1 d . . . . .
C10 C 0.6154(4) 0.6990(2) 0.39106(6) 0.0190(5) Uani 1 1 d . . . . .
C11 C 0.7352(4) 0.7851(2) 0.44990(6) 0.0187(5) Uani 1 1 d . . . . .
H11 H 0.8459 0.7432 0.4407 0.022 Uiso 1 1 calc R . . . .
C12 C 0.7845(4) 0.9151(3) 0.45755(6) 0.0209(6) Uani 1 1 d . . . . .
C13 C 0.8303(4) 1.0191(3) 0.46344(7) 0.0266(6) Uani 1 1 d . . . . .
C14 C 0.8279(4) 0.7034(2) 0.50492(7) 0.0208(6) Uani 1 1 d . . . . .
C15 C 0.7606(4) 0.6420(3) 0.53712(7) 0.0261(6) Uani 1 1 d . . . . .
C16 C 0.5736(5) 0.6957(3) 0.54632(8) 0.0331(7) Uani 1 1 d . . . . .
H16A H 0.5855 0.7855 0.5497 0.050 Uiso 1 1 calc GR . . . .
H16B H 0.5346 0.6569 0.5674 0.050 Uiso 1 1 calc GR . . . .
H16C H 0.4808 0.6791 0.5277 0.050 Uiso 1 1 calc GR . . . .
C17 C 0.9062(5) 0.6633(4) 0.56619(8) 0.0442(9) Uani 1 1 d . . . . .
H17A H 1.0266 0.6321 0.5595 0.066 Uiso 1 1 calc GR . . . .
H17B H 0.8697 0.6191 0.5866 0.066 Uiso 1 1 calc GR . . . .
H17C H 0.9159 0.7524 0.5711 0.066 Uiso 1 1 calc GR . . . .
C18 C 0.7420(6) 0.5027(3) 0.52939(9) 0.0433(9) Uani 1 1 d . . . . .
H18A H 0.6607 0.4907 0.5088 0.065 Uiso 1 1 calc GR . . . .
H18B H 0.6886 0.4606 0.5487 0.065 Uiso 1 1 calc GR . . . .
H18C H 0.8647 0.4678 0.5257 0.065 Uiso 1 1 calc GR . . . .
C19 C 0.3606(4) 0.8882(3) 0.46155(7) 0.0270(6) Uani 1 1 d . . . . .
H19A H 0.4650 0.8824 0.4785 0.040 Uiso 1 1 calc GR . . . .
H19B H 0.2500 0.8514 0.4709 0.040 Uiso 1 1 calc GR . . . .
H19C H 0.3364 0.9757 0.4560 0.040 Uiso 1 1 calc GR . . . .
C20 C 0.7305(4) 0.7886(3) 0.37005(7) 0.0230(6) Uani 1 1 d . . . . .
H20A H 0.7849 0.7430 0.3514 0.034 Uiso 1 1 calc GR . . . .
H20B H 0.8298 0.8251 0.3848 0.034 Uiso 1 1 calc GR . . . .
H20C H 0.6501 0.8548 0.3606 0.034 Uiso 1 1 calc GR . . . .
C21 C 0.5051(4) 0.6400(3) 0.30965(7) 0.0293(6) Uani 1 1 d . . . . .
H21A H 0.4418 0.7203 0.3071 0.044 Uiso 1 1 calc GR . . . .
H21B H 0.4774 0.5893 0.2893 0.044 Uiso 1 1 calc GR . . . .
H21C H 0.6393 0.6536 0.3125 0.044 Uiso 1 1 calc GR . . . .
C22 C 0.2423(4) 0.5208(3) 0.33183(7) 0.0296(7) Uani 1 1 d . . . . .
H22A H 0.1879 0.4884 0.3524 0.044 Uiso 1 1 calc GR . . . .
H22B H 0.2516 0.4539 0.3151 0.044 Uiso 1 1 calc GR . . . .
H22C H 0.1635 0.5873 0.3220 0.044 Uiso 1 1 calc GR . . . .
C23A C 0.8470(6) 0.2211(4) 0.30069(12) 0.0270(11) Uani 0.599(4) 1 d D . P A 1
H23A H 0.9294 0.2361 0.3216 0.032 Uiso 0.599(4) 1 calc R . P A 1
C23B C 0.6677(9) 0.2364(6) 0.26643(13) 0.0240(16) Uani 0.401(4) 1 d D . P A 2
H23B H 0.6982 0.1493 0.2599 0.029 Uiso 0.401(4) 1 calc R . P A 2
C24A C 0.9030(10) 0.3162(6) 0.27398(17) 0.0355(15) Uani 0.599(4) 1 d D U P A 1
H24A H 0.8346 0.2995 0.2522 0.053 Uiso 0.599(4) 1 calc GR . P A 1
H24B H 1.0365 0.3097 0.2709 0.053 Uiso 0.599(4) 1 calc GR . P A 1
H24C H 0.8738 0.4001 0.2818 0.053 Uiso 0.599(4) 1 calc GR . P A 1
C24B C 0.8344(13) 0.3205(9) 0.2601(3) 0.033(2) Uani 0.401(4) 1 d D U P A 2
H24D H 0.8102 0.4043 0.2686 0.050 Uiso 0.401(4) 1 calc GR . P A 2
H24E H 0.8537 0.3240 0.2356 0.050 Uiso 0.401(4) 1 calc GR . P A 2
H24F H 0.9457 0.2868 0.2722 0.050 Uiso 0.401(4) 1 calc GR . P A 2
C25A C 0.8837(8) 0.0880(5) 0.28930(17) 0.0431(15) Uani 0.599(4) 1 d D U P A 1
H25A H 0.8514 0.0302 0.3073 0.065 Uiso 0.599(4) 1 calc GR . P A 1
H25B H 1.0152 0.0786 0.2848 0.065 Uiso 0.599(4) 1 calc GR . P A 1
H25C H 0.8079 0.0699 0.2684 0.065 Uiso 0.599(4) 1 calc GR . P A 1
C25B C 0.4995(14) 0.2810(17) 0.2442(3) 0.031(3) Uani 0.401(4) 1 d D U P A 2
H25D H 0.3922 0.2285 0.2484 0.046 Uiso 0.401(4) 1 calc GR . P A 2
H25E H 0.5276 0.2759 0.2201 0.046 Uiso 0.401(4) 1 calc GR . P A 2
H25F H 0.4713 0.3673 0.2500 0.046 Uiso 0.401(4) 1 calc GR . P A 2
C26A C 0.5573(6) 0.1445(4) 0.35188(10) 0.0267(11) Uani 0.599(4) 1 d D . P A 1
H26A H 0.5693 0.0564 0.3443 0.032 Uiso 0.599(4) 1 calc R . P A 1
C26B C 0.8251(8) 0.1621(5) 0.33639(14) 0.0245(16) Uani 0.401(4) 1 d D . P A 2
H26B H 0.9251 0.2262 0.3361 0.029 Uiso 0.401(4) 1 calc R . P A 2
C27A C 0.7012(10) 0.1584(6) 0.38193(14) 0.0398(15) Uani 0.599(4) 1 d D U P A 1
H27A H 0.8263 0.1504 0.3736 0.060 Uiso 0.599(4) 1 calc GR . P A 1
H27B H 0.6814 0.0934 0.3989 0.060 Uiso 0.599(4) 1 calc GR . P A 1
H27C H 0.6878 0.2401 0.3925 0.060 Uiso 0.599(4) 1 calc GR . P A 1
C27B C 0.9062(10) 0.0464(6) 0.31907(19) 0.0281(16) Uani 0.401(4) 1 d D U P A 2
H27D H 0.8103 -0.0178 0.3164 0.042 Uiso 0.401(4) 1 calc GR . P A 2
H27E H 1.0111 0.0142 0.3333 0.042 Uiso 0.401(4) 1 calc GR . P A 2
H27F H 0.9486 0.0694 0.2966 0.042 Uiso 0.401(4) 1 calc GR . P A 2
C28A C 0.3615(10) 0.1537(11) 0.3646(2) 0.036(2) Uani 0.599(4) 1 d D U P A 1
H28A H 0.3399 0.2381 0.3728 0.055 Uiso 0.599(4) 1 calc GR . P A 1
H28B H 0.3478 0.0944 0.3833 0.055 Uiso 0.599(4) 1 calc GR . P A 1
H28C H 0.2710 0.1343 0.3458 0.055 Uiso 0.599(4) 1 calc GR . P A 1
C28B C 0.8042(14) 0.1328(8) 0.37443(16) 0.0303(18) Uani 0.401(4) 1 d D U P A 2
H28D H 0.7576 0.2063 0.3859 0.045 Uiso 0.401(4) 1 calc GR . P A 2
H28E H 0.9252 0.1093 0.3850 0.045 Uiso 0.401(4) 1 calc GR . P A 2
H28F H 0.7167 0.0640 0.3766 0.045 Uiso 0.401(4) 1 calc GR . P A 2
C29A C 0.4140(6) 0.2101(4) 0.28002(11) 0.0256(11) Uani 0.599(4) 1 d D . P A 1
H29A H 0.2976 0.2386 0.2903 0.031 Uiso 0.599(4) 1 calc R . P A 1
C29B C 0.3955(8) 0.1446(5) 0.31823(16) 0.0236(15) Uani 0.401(4) 1 d D . P A 2
H29B H 0.2959 0.1896 0.3045 0.028 Uiso 0.401(4) 1 calc R . P A 2
C30A C 0.3859(9) 0.0722(5) 0.27187(14) 0.0392(14) Uani 0.599(4) 1 d D U P A 1
H30A H 0.4996 0.0382 0.2630 0.059 Uiso 0.599(4) 1 calc GR . P A 1
H30B H 0.2832 0.0626 0.2547 0.059 Uiso 0.599(4) 1 calc GR . P A 1
H30C H 0.3569 0.0276 0.2927 0.059 Uiso 0.599(4) 1 calc GR . P A 1
C30B C 0.3248(19) 0.1382(18) 0.3544(2) 0.031(3) Uani 0.401(4) 1 d D U P A 2
H30D H 0.4056 0.0836 0.3685 0.047 Uiso 0.401(4) 1 calc GR . P A 2
H30E H 0.1981 0.1052 0.3533 0.047 Uiso 0.401(4) 1 calc GR . P A 2
H30F H 0.3254 0.2216 0.3644 0.047 Uiso 0.401(4) 1 calc GR . P A 2
C31A C 0.4284(14) 0.2848(13) 0.2469(2) 0.046(3) Uani 0.599(4) 1 d D U P A 1
H31A H 0.4347 0.3736 0.2523 0.070 Uiso 0.599(4) 1 calc GR . P A 1
H31B H 0.3192 0.2685 0.2317 0.070 Uiso 0.599(4) 1 calc GR . P A 1
H31C H 0.5406 0.2600 0.2357 0.070 Uiso 0.599(4) 1 calc GR . P A 1
C31B C 0.4009(11) 0.0150(6) 0.30214(19) 0.0273(17) Uani 0.401(4) 1 d D U P A 2
H31D H 0.4347 0.0222 0.2783 0.041 Uiso 0.401(4) 1 calc GR . P A 2
H31E H 0.2784 -0.0239 0.3029 0.041 Uiso 0.401(4) 1 calc GR . P A 2
H31F H 0.4930 -0.0361 0.3149 0.041 Uiso 0.401(4) 1 calc GR . P A 2
H13 H 0.876(5) 1.101(4) 0.4695(9) 0.041 Uiso 1 1 d R . . . .

loop_
_atom_site_aniso_label
_atom_site_aniso_U_11
_atom_site_aniso_U_22
_atom_site_aniso_U_33
_atom_site_aniso_U_23
_atom_site_aniso_U_13
_atom_site_aniso_U_12
Si1 0.0289(4) 0.0243(4) 0.0154(4) -0.0001(3) -0.0021(3) -0.0070(3)
O1 0.0387(12) 0.0273(10) 0.0161(9) -0.0067(8) 0.0048(8) -0.0050(9)
C1 0.0204(13) 0.0252(14) 0.0198(13) -0.0036(11) -0.0010(10) -0.0021(11)
O2 0.0227(10) 0.0244(10) 0.0172(9) 0.0040(7) 0.0013(7) -0.0060(8)
C2 0.0224(14) 0.0261(14) 0.0251(14) -0.0067(11) 0.0011(11) -0.0002(11)
O3 0.0227(10) 0.0264(10) 0.0245(9) 0.0028(8) 0.0003(8) -0.0044(8)
C3 0.0254(14) 0.0283(14) 0.0156(12) -0.0058(11) 0.0039(10) -0.0053(11)
C4 0.0219(14) 0.0320(15) 0.0165(12) -0.0036(11) 0.0006(10) -0.0064(11)
C5 0.0171(13) 0.0312(14) 0.0153(12) -0.0031(11) 0.0021(10) -0.0027(11)
C6 0.0187(13) 0.0353(16) 0.0228(14) -0.0003(12) -0.0015(11) 0.0008(12)
C7 0.0193(14) 0.0328(15) 0.0267(14) -0.0031(12) 0.0008(11) 0.0009(11)
C8 0.0220(14) 0.0228(13) 0.0203(13) -0.0012(10) 0.0039(10) -0.0036(11)
C9 0.0197(13) 0.0199(12) 0.0175(12) 0.0001(10) 0.0010(10) -0.0041(10)
C10 0.0162(12) 0.0239(13) 0.0169(12) -0.0014(10) 0.0015(10) -0.0029(10)
C11 0.0217(13) 0.0204(13) 0.0144(12) 0.0003(10) 0.0035(10) -0.0049(10)
C12 0.0218(13) 0.0251(15) 0.0158(12) 0.0013(10) 0.0018(10) -0.0035(11)
C13 0.0302(16) 0.0254(15) 0.0244(14) 0.0008(11) 0.0027(11) -0.0069(12)
C14 0.0253(14) 0.0170(12) 0.0197(13) -0.0010(10) -0.0004(10) -0.0019(11)
C15 0.0326(16) 0.0254(14) 0.0204(13) 0.0053(11) 0.0023(11) -0.0039(12)
C16 0.0403(18) 0.0361(16) 0.0237(14) 0.0036(12) 0.0091(13) -0.0021(14)
C17 0.043(2) 0.067(2) 0.0224(15) 0.0138(15) -0.0047(14) -0.0063(18)
C18 0.065(2) 0.0242(16) 0.0422(19) 0.0105(14) 0.0169(17) -0.0039(15)
C19 0.0247(14) 0.0309(15) 0.0257(14) -0.0067(12) 0.0062(11) -0.0013(12)
C20 0.0204(13) 0.0292(14) 0.0196(13) 0.0007(11) 0.0040(10) -0.0029(11)
C21 0.0313(16) 0.0394(17) 0.0175(13) -0.0016(12) 0.0035(11) -0.0055(13)
C22 0.0264(15) 0.0390(16) 0.0229(14) -0.0052(12) -0.0023(11) -0.0061(13)
C23A 0.025(2) 0.028(3) 0.028(2) -0.007(2) -0.0025(19) 0.0023(19)
C23B 0.036(4) 0.017(3) 0.019(3) 0.001(3) 0.003(3) 0.000(3)
C24A 0.029(3) 0.040(3) 0.039(4) -0.004(3) 0.013(3) -0.001(3)
C24B 0.036(6) 0.038(5) 0.026(5) -0.003(4) 0.007(4) -0.006(4)
C25A 0.032(3) 0.032(3) 0.066(4) -0.012(3) 0.012(3) 0.004(2)
C25B 0.033(7) 0.038(5) 0.020(4) 0.001(3) -0.005(5) -0.005(6)
C26A 0.039(3) 0.024(2) 0.018(2) 0.0001(18) 0.001(2) 0.003(2)
C26B 0.027(4) 0.015(3) 0.031(4) 0.001(3) -0.003(3) -0.001(3)
C27A 0.060(4) 0.037(3) 0.021(3) 0.005(2) -0.007(3) 0.012(3)
C27B 0.023(4) 0.024(4) 0.038(4) -0.001(3) 0.002(3) 0.000(3)
C28A 0.047(5) 0.034(4) 0.029(4) 0.001(4) 0.013(4) -0.012(4)
C28B 0.045(5) 0.022(4) 0.022(4) -0.002(3) -0.010(4) 0.001(4)
C29A 0.026(2) 0.027(2) 0.023(2) -0.0021(19) -0.0051(19) -0.0026(19)
C29B 0.029(4) 0.019(3) 0.023(3) -0.001(3) 0.002(3) -0.003(3)
C30A 0.045(3) 0.036(3) 0.034(3) -0.006(2) -0.015(2) -0.009(2)
C30B 0.035(5) 0.033(6) 0.025(6) 0.002(5) 0.003(5) -0.011(4)
C31A 0.051(7) 0.054(5) 0.032(4) 0.017(4) -0.022(4) -0.015(6)
C31B 0.033(4) 0.018(3) 0.030(4) -0.001(3) -0.005(3) -0.006(3)

loop_
_atom_type_symbol
_atom_type_description
_atom_type_scat_dispersion_real
_atom_type_scat_dispersion_imag
_atom_type_scat_source
C C 0.0033 0.0016 'International Tables Vol C Tables 4.2.6.8 and 6.1.1.4'
H H 0.0000 0.0000 'International Tables Vol C Tables 4.2.6.8 and 6.1.1.4'
O O 0.0106 0.0060 'International Tables Vol C Tables 4.2.6.8 and 6.1.1.4'
Si Si 0.0817 0.0704 'International Tables Vol C Tables 4.2.6.8 and 6.1.1.4'

loop_
_geom_angle_atom_site_label_1
_geom_angle_atom_site_label_2
_geom_angle_atom_site_label_3
_geom_angle
O1 Si1 C23A 104.68(16)
O1 Si1 C23B 103.1(2)
O1 Si1 C26A 110.92(16)
O1 Si1 C26B 114.1(2)
O1 Si1 C29A 102.88(16)
O1 Si1 C29B 115.7(2)
C23A Si1 C26A 112.9(2)
C23A Si1 C29A 117.8(2)
C23B Si1 C26B 102.9(3)
C26A Si1 C29A 107.1(2)
C29B Si1 C23B 108.3(3)
C29B Si1 C26B 111.4(3)
C3 O1 Si1 135.32(18)
H1A C1 H1B 107.9
C2 C1 H1A 109.2
C2 C1 H1B 109.2
C2 C1 C10 112.1(2)
C10 C1 H1A 109.2
C10 C1 H1B 109.2
C14 O2 C11 116.2(2)
C1 C2 H2A 109.3
C1 C2 H2B 109.3
H2A C2 H2B 108.0
C3 C2 C1 111.6(2)
C3 C2 H2A 109.3
C3 C2 H2B 109.3
O1 C3 C2 109.9(2)
O1 C3 H3 108.3
O1 C3 C4 108.7(2)
C2 C3 H3 108.3
C2 C3 C4 113.3(2)
C4 C3 H3 108.3
C3 C4 C5 107.2(2)
C3 C4 C22 107.4(2)
C21 C4 C3 111.2(2)
C21 C4 C5 114.1(2)
C21 C4 C22 107.7(2)
C22 C4 C5 109.1(2)
C4 C5 H5 104.4
C6 C5 C4 114.5(2)
C6 C5 H5 104.4
C6 C5 C10 110.1(2)
C10 C5 C4 117.3(2)
C10 C5 H5 104.4
C5 C6 H6A 109.9
C5 C6 H6B 109.9
H6A C6 H6B 108.3
C7 C6 C5 108.8(2)
C7 C6 H6A 109.9
C7 C6 H6B 109.9
C6 C7 H7A 108.8
C6 C7 H7B 108.8
H7A C7 H7B 107.7
C8 C7 C6 113.7(2)
C8 C7 H7A 108.8
C8 C7 H7B 108.8
C7 C8 C19 112.4(2)
C9 C8 C7 122.6(2)
C9 C8 C19 125.0(3)
C8 C9 C10 123.7(2)
C8 C9 C11 120.6(2)
C11 C9 C10 115.7(2)
C1 C10 C5 106.9(2)
C9 C10 C1 111.2(2)
C9 C10 C5 108.0(2)
C20 C10 C1 109.2(2)
C20 C10 C5 115.3(2)
C20 C10 C9 106.2(2)
O2 C11 C9 107.4(2)
O2 C11 H11 108.2
O2 C11 C12 110.1(2)
C9 C11 H11 108.2
C12 C11 C9 114.5(2)
C12 C11 H11 108.2
C13 C12 C11 177.7(3)
C12 C13 H13 175(2)
O2 C14 C15 111.6(2)
O3 C14 O2 123.3(2)
O3 C14 C15 125.0(2)
C14 C15 C16 110.8(2)
C14 C15 C18 106.7(2)
C16 C15 C18 110.3(3)
C17 C15 C14 108.4(2)
C17 C15 C16 110.4(3)
C17 C15 C18 110.1(3)
C15 C16 H16A 109.5
C15 C16 H16B 109.5
C15 C16 H16C 109.5
H16A C16 H16B 109.5
H16A C16 H16C 109.5
H16B C16 H16C 109.5
C15 C17 H17A 109.5
C15 C17 H17B 109.5
C15 C17 H17C 109.5
H17A C17 H17B 109.5
H17A C17 H17C 109.5
H17B C17 H17C 109.5
C15 C18 H18A 109.5
C15 C18 H18B 109.5
C15 C18 H18C 109.5
H18A C18 H18B 109.5
H18A C18 H18C 109.5
H18B C18 H18C 109.5
C8 C19 H19A 109.5
C8 C19 H19B 109.5
C8 C19 H19C 109.5
H19A C19 H19B 109.5
H19A C19 H19C 109.5
H19B C19 H19C 109.5
C10 C20 H20A 109.5
C10 C20 H20B 109.5
C10 C20 H20C 109.5
H20A C20 H20B 109.5
H20A C20 H20C 109.5
H20B C20 H20C 109.5
C4 C21 H21A 109.5
C4 C21 H21B 109.5
C4 C21 H21C 109.5
H21A C21 H21B 109.5
H21A C21 H21C 109.5
H21B C21 H21C 109.5
C4 C22 H22A 109.5
C4 C22 H22B 109.5
C4 C22 H22C 109.5
H22A C22 H22B 109.5
H22A C22 H22C 109.5
H22B C22 H22C 109.5
Si1 C23A H23A 106.6
C24A C23A Si1 113.6(4)
C24A C23A H23A 106.6
C25A C23A Si1 111.2(3)
C25A C23A H23A 106.6
C25A C23A C24A 111.7(4)
Si1 C23B H23B 109.1
C24B C23B Si1 111.1(5)
C24B C23B H23B 109.1
C25B C23B Si1 109.4(6)
C25B C23B H23B 109.1
C25B C23B C24B 109.1(8)
C23A C24A H24A 109.5
C23A C24A H24B 109.5
C23A C24A H24C 109.5
H24A C24A H24B 109.5
H24A C24A H24C 109.5
H24B C24A H24C 109.5
C23B C24B H24D 109.5
C23B C24B H24E 109.5
C23B C24B H24F 109.5
H24D C24B H24E 109.5
H24D C24B H24F 109.5
H24E C24B H24F 109.5
C23A C25A H25A 109.5
C23A C25A H25B 109.5
C23A C25A H25C 109.5
H25A C25A H25B 109.5
H25A C25A H25C 109.5
H25B C25A H25C 109.5
C23B C25B H25D 109.5
C23B C25B H25E 109.5
C23B C25B H25F 109.5
H25D C25B H25E 109.5
H25D C25B H25F 109.5
H25E C25B H25F 109.5
Si1 C26A H26A 104.8
C27A C26A Si1 114.2(4)
C27A C26A H26A 104.8
C28A C26A Si1 116.9(5)
C28A C26A H26A 104.8
C28A C26A C27A 110.1(5)
Si1 C26B H26B 105.1
C27B C26B Si1 117.0(4)
C27B C26B H26B 105.1
C28B C26B Si1 114.7(5)
C28B C26B H26B 105.1
C28B C26B C27B 108.6(6)
C26A C27A H27A 109.5
C26A C27A H27B 109.5
C26A C27A H27C 109.5
H27A C27A H27B 109.5
H27A C27A H27C 109.5
H27B C27A H27C 109.5
C26B C27B H27D 109.5
C26B C27B H27E 109.5
C26B C27B H27F 109.5
H27D C27B H27E 109.5
H27D C27B H27F 109.5
H27E C27B H27F 109.5
C26A C28A H28A 109.5
C26A C28A H28B 109.5
C26A C28A H28C 109.5
H28A C28A H28B 109.5
H28A C28A H28C 109.5
H28B C28A H28C 109.5
C26B C28B H28D 109.5
C26B C28B H28E 109.5
C26B C28B H28F 109.5
H28D C28B H28E 109.5
H28D C28B H28F 109.5
H28E C28B H28F 109.5
Si1 C29A H29A 106.1
C30A C29A Si1 113.0(3)
C30A C29A H29A 106.1
C30A C29A C31A 110.3(7)
C31A C29A Si1 114.6(5)
C31A C29A H29A 106.1
Si1 C29B H29B 104.7
C30B C29B Si1 115.7(6)
C30B C29B H29B 104.7
C30B C29B C31B 110.9(8)
C31B C29B Si1 114.7(4)
C31B C29B H29B 104.7
C29A C30A H30A 109.5
C29A C30A H30B 109.5
C29A C30A H30C 109.5
H30A C30A H30B 109.5
H30A C30A H30C 109.5
H30B C30A H30C 109.5
C29B C30B H30D 109.5
C29B C30B H30E 109.5
C29B C30B H30F 109.5
H30D C30B H30E 109.5
H30D C30B H30F 109.5
H30E C30B H30F 109.5
C29A C31A H31A 109.5
C29A C31A H31B 109.5
C29A C31A H31C 109.5
H31A C31A H31B 109.5
H31A C31A H31C 109.5
H31B C31A H31C 109.5
C29B C31B H31D 109.5
C29B C31B H31E 109.5
C29B C31B H31F 109.5
H31D C31B H31E 109.5
H31D C31B H31F 109.5
H31E C31B H31F 109.5

loop_
_geom_bond_atom_site_label_1
_geom_bond_atom_site_label_2
_geom_bond_distance
Si1 O1 1.639(2)
Si1 C23A 1.828(4)
Si1 C23B 1.914(5)
Si1 C26A 1.875(4)
Si1 C26B 1.949(5)
Si1 C29A 1.897(4)
Si1 C29B 1.865(5)
O1 C3 1.430(3)
C1 H1A 0.9900
C1 H1B 0.9900
C1 C2 1.537(4)
C1 C10 1.544(4)
O2 C11 1.469(3)
O2 C14 1.348(3)
C2 H2A 0.9900
C2 H2B 0.9900
C2 C3 1.515(4)
O3 C14 1.207(3)
C3 H3 1.0000
C3 C4 1.540(4)
C4 C5 1.556(4)
C4 C21 1.537(4)
C4 C22 1.541(4)
C5 H5 1.0000
C5 C6 1.532(4)
C5 C10 1.555(4)
C6 H6A 0.9900
C6 H6B 0.9900
C6 C7 1.518(4)
C7 H7A 0.9900
C7 H7B 0.9900
C7 C8 1.506(4)
C8 C9 1.341(4)
C8 C19 1.507(4)
C9 C10 1.543(3)
C9 C11 1.519(4)
C10 C20 1.540(4)
C11 H11 1.0000
C11 C12 1.472(4)
C12 C13 1.187(4)
C13 H13 0.97(4)
C14 C15 1.527(4)
C15 C16 1.529(4)
C15 C17 1.527(4)
C15 C18 1.535(4)
C16 H16A 0.9800
C16 H16B 0.9800
C16 H16C 0.9800
C17 H17A 0.9800
C17 H17B 0.9800
C17 H17C 0.9800
C18 H18A 0.9800
C18 H18B 0.9800
C18 H18C 0.9800
C19 H19A 0.9800
C19 H19B 0.9800
C19 H19C 0.9800
C20 H20A 0.9800
C20 H20B 0.9800
C20 H20C 0.9800
C21 H21A 0.9800
C21 H21B 0.9800
C21 H21C 0.9800
C22 H22A 0.9800
C22 H22B 0.9800
C22 H22C 0.9800
C23A H23A 1.0000
C23A C24A 1.534(6)
C23A C25A 1.529(5)
C23B H23B 1.0000
C23B C24B 1.537(7)
C23B C25B 1.535(7)
C24A H24A 0.9800
C24A H24B 0.9800
C24A H24C 0.9800
C24B H24D 0.9800
C24B H24E 0.9800
C24B H24F 0.9800
C25A H25A 0.9800
C25A H25B 0.9800
C25A H25C 0.9800
C25B H25D 0.9800
C25B H25E 0.9800
C25B H25F 0.9800
C26A H26A 1.0000
C26A C27A 1.537(5)
C26A C28A 1.527(6)
C26B H26B 1.0000
C26B C27B 1.549(6)
C26B C28B 1.540(6)
C27A H27A 0.9800
C27A H27B 0.9800
C27A H27C 0.9800
C27B H27D 0.9800
C27B H27E 0.9800
C27B H27F 0.9800
C28A H28A 0.9800
C28A H28B 0.9800
C28A H28C 0.9800
C28B H28D 0.9800
C28B H28E 0.9800
C28B H28F 0.9800
C29A H29A 1.0000
C29A C30A 1.531(5)
C29A C31A 1.534(6)
C29B H29B 1.0000
C29B C30B 1.533(7)
C29B C31B 1.533(6)
C30A H30A 0.9800
C30A H30B 0.9800
C30A H30C 0.9800
C30B H30D 0.9800
C30B H30E 0.9800
C30B H30F 0.9800
C31A H31A 0.9800
C31A H31B 0.9800
C31A H31C 0.9800
C31B H31D 0.9800
C31B H31E 0.9800
C31B H31F 0.9800

loop_
_twin_individual_id
_twin_individual_mass_fraction_refined
1 0.9610(7)
2 0.0390(7)
